data_4107743
loop_
_publ_author_name
'Jie-Peng Zhang'
'Xiao-Ming Chen'

_publ_section_title
;
 Exceptional Framework Flexibility and Sorption Behavior of a
 Multifunctional Porous Cuprous Triazolate Framework
;
_journal_name_full 'Journal of the American Chemical Society'
_journal_page_first 6010
_journal_page_last 6017
_journal_paper_doi 10.1021/ja800550a
_journal_volume 130
_journal_year 2008
_chemical_formula_sum 'C24 H39 Cu3 N12'
_chemical_formula_weight 686.29
_chemical_name_systematic
; 
 ? 
;
_space_group_IT_number 2
_symmetry_cell_setting triclinic
_symmetry_space_group_name_Hall '-P 1'
_symmetry_space_group_name_H-M 'P -1'
_atom_sites_solution_hydrogens geom
_atom_sites_solution_primary direct
_atom_sites_solution_secondary difmap
_audit_creation_method SHELXL-97
_cell_angle_alpha 108.677(2)
_cell_angle_beta 108.3480(10)
_cell_angle_gamma 104.458(3)
_cell_formula_units_Z 2
_cell_length_a 11.949(2)
_cell_length_b 12.263(4)
_cell_length_c 13.213(4)
_cell_measurement_temperature 123(2)
_cell_volume 1603.2(8)
_computing_structure_refinement 'SHELXL-97 (Sheldrick, 1997)'
_computing_structure_solution 'SHELXS-97 (Sheldrick, 1990)'
_diffrn_ambient_temperature 123(2)
_diffrn_measured_fraction_theta_full 0.967
_diffrn_measured_fraction_theta_max 0.967
_diffrn_measurement_device_type CCD
_diffrn_measurement_method '/w scan'
_diffrn_radiation_monochromator graphite
_diffrn_radiation_source 'fine-focus sealed tube'
_diffrn_radiation_type MoK\a
_diffrn_radiation_wavelength 0.71073
_diffrn_reflns_av_R_equivalents 0.0628
_diffrn_reflns_av_sigmaI/netI 0.0983
_diffrn_reflns_limit_h_max 14
_diffrn_reflns_limit_h_min -14
_diffrn_reflns_limit_k_max 15
_diffrn_reflns_limit_k_min -11
_diffrn_reflns_limit_l_max 16
_diffrn_reflns_limit_l_min -16
_diffrn_reflns_number 11219
_diffrn_reflns_theta_full 26.00
_diffrn_reflns_theta_max 26.00
_diffrn_reflns_theta_min 1.80
_exptl_absorpt_coefficient_mu 2.005
_exptl_absorpt_correction_T_max 0.7530
_exptl_absorpt_correction_T_min 0.6898
_exptl_absorpt_correction_type multi-scan
_exptl_absorpt_process_details SADABS
_exptl_crystal_colour colorless
_exptl_crystal_density_diffrn 1.422
_exptl_crystal_description block
_exptl_crystal_F_000 708
_exptl_crystal_size_max 0.20
_exptl_crystal_size_mid 0.20
_exptl_crystal_size_min 0.15
_refine_diff_density_max 0.744
_refine_diff_density_min -0.811
_refine_diff_density_rms 0.112
_refine_ls_extinction_method none
_refine_ls_goodness_of_fit_ref 1.010
_refine_ls_hydrogen_treatment constr
_refine_ls_matrix_type full
_refine_ls_number_parameters 355
_refine_ls_number_reflns 6098
_refine_ls_number_restraints 0
_refine_ls_restrained_S_all 1.010
_refine_ls_R_factor_all 0.0564
_refine_ls_R_factor_gt 0.0436
_refine_ls_shift/su_max 0.001
_refine_ls_shift/su_mean 0.000
_refine_ls_structure_factor_coef Fsqd
_refine_ls_weighting_details 'calc w=1/[\s^2^(Fo^2^)+(0.0136P)^2^+0.0000P] where P=(Fo^2^+2Fc^2^)/3'
_refine_ls_weighting_scheme calc
_refine_ls_wR_factor_gt 0.0820
_refine_ls_wR_factor_ref 0.0887
_reflns_number_gt 4734
_reflns_number_total 6098
_reflns_threshold_expression >2sigma(I)
_cod_data_source_file ja800550a-file003.cif
_cod_data_source_block MeCN
_cod_original_cell_volume 1603.2(7)
_cod_database_code 4107743

loop_
_symmetry_equiv_pos_as_xyz
'x, y, z'
'-x, -y, -z'

loop_
_atom_site_label
_atom_site_type_symbol
_atom_site_fract_x
_atom_site_fract_y
_atom_site_fract_z
_atom_site_U_iso_or_equiv
_atom_site_adp_type
_atom_site_occupancy
_atom_site_symmetry_multiplicity
_atom_site_calc_flag
_atom_site_refinement_flags
Cu1 Cu 0.38302(4) 0.39643(4) 0.00933(4) 0.01486(12) Uani 1 1 d .
Cu2 Cu -0.02222(4) 0.10449(4) 0.10876(4) 0.01441(12) Uani 1 1 d .
Cu3 Cu 0.12549(4) 0.48357(4) 0.59376(4) 0.01446(12) Uani 1 1 d .
N1 N 0.1039(3) 0.1601(2) 0.0514(2) 0.0147(6) Uani 1 1 d .
N2 N 0.1263(3) 0.0744(2) -0.0300(3) 0.0162(7) Uani 1 1 d .
N3 N 0.2539(3) 0.2653(2) 0.0137(2) 0.0139(6) Uani 1 1 d .
N4 N 0.0381(3) 0.3728(2) 0.4252(2) 0.0146(6) Uani 1 1 d .
N5 N -0.0702(3) 0.3785(3) 0.3504(2) 0.0166(7) Uani 1 1 d .
N6 N -0.0283(3) 0.2261(2) 0.2437(2) 0.0143(6) Uani 1 1 d .
N7 N 0.4418(3) 0.5219(2) 0.8669(2) 0.0151(6) Uani 1 1 d .
N8 N 0.3454(3) 0.4397(3) 0.8752(2) 0.0171(7) Uani 1 1 d .
N9 N 0.2561(3) 0.4712(2) 0.7179(2) 0.0143(6) Uani 1 1 d .
C1 C 0.1836(3) 0.2735(3) 0.0757(3) 0.0144(8) Uani 1 1 d .
C2 C 0.1912(4) 0.3931(3) 0.1588(3) 0.0233(9) Uani 1 1 d .
H2A H 0.2780 0.4375 0.2252 0.028 Uiso 1 1 calc R
H2B H 0.1291 0.3747 0.1920 0.028 Uiso 1 1 calc R
C3 C 0.1637(5) 0.4780(3) 0.1008(4) 0.0440(13) Uani 1 1 d .
H3A H 0.1705 0.5553 0.1596 0.066 Uiso 1 1 calc R
H3B H 0.0770 0.4355 0.0364 0.066 Uiso 1 1 calc R
H3C H 0.2258 0.4978 0.0689 0.066 Uiso 1 1 calc R
C4 C 0.2161(3) 0.1413(3) -0.0501(3) 0.0147(8) Uani 1 1 d .
C5 C 0.2729(3) 0.0871(3) -0.1290(3) 0.0186(8) Uani 1 1 d .
H5A H 0.2699 0.1260 -0.1844 0.022 Uiso 1 1 calc R
H5B H 0.2209 -0.0037 -0.1765 0.022 Uiso 1 1 calc R
C6 C 0.4110(4) 0.1071(4) -0.0600(4) 0.0357(11) Uani 1 1 d .
H6A H 0.4443 0.0698 -0.1152 0.053 Uiso 1 1 calc R
H6B H 0.4143 0.0675 -0.0059 0.053 Uiso 1 1 calc R
H6C H 0.4633 0.1969 -0.0143 0.053 Uiso 1 1 calc R
C7 C 0.0586(3) 0.2810(3) 0.3585(3) 0.0144(7) Uani 1 1 d .
C8 C 0.1633(3) 0.2404(3) 0.4035(3) 0.0212(9) Uani 1 1 d .
H8A H 0.2108 0.2903 0.4904 0.025 Uiso 1 1 calc R
H8B H 0.2236 0.2577 0.3683 0.025 Uiso 1 1 calc R
C9 C 0.1157(4) 0.1019(3) 0.3755(3) 0.0315(10) Uani 1 1 d .
H9A H 0.1888 0.0809 0.4079 0.047 Uiso 1 1 calc R
H9B H 0.0709 0.0518 0.2896 0.047 Uiso 1 1 calc R
H9C H 0.0569 0.0842 0.4112 0.047 Uiso 1 1 calc R
C10 C -0.1061(3) 0.2889(3) 0.2435(3) 0.0140(8) Uani 1 1 d .
C11 C -0.2206(4) 0.2594(3) 0.1358(3) 0.0241(9) Uani 1 1 d .
H11A H -0.2762 0.2992 0.1602 0.029 Uiso 1 1 calc R
H11B H -0.2700 0.1678 0.0943 0.029 Uiso 1 1 calc R
C12 C -0.1861(4) 0.3036(4) 0.0510(3) 0.0455(13) Uani 1 1 d .
H12A H -0.2645 0.2817 -0.0180 0.068 Uiso 1 1 calc R
H12B H -0.1324 0.2633 0.0252 0.068 Uiso 1 1 calc R
H12C H -0.1391 0.3945 0.0908 0.068 Uiso 1 1 calc R
C13 C 0.3837(3) 0.5384(3) 0.7719(3) 0.0144(8) Uani 1 1 d .
C14 C 0.4500(3) 0.6230(3) 0.7325(3) 0.0192(8) Uani 1 1 d .
H14A H 0.5405 0.6695 0.7914 0.023 Uiso 1 1 calc R
H14B H 0.4106 0.6848 0.7302 0.023 Uiso 1 1 calc R
C15 C 0.4458(4) 0.5572(4) 0.6118(3) 0.0393(12) Uani 1 1 d .
H15A H 0.4913 0.6191 0.5914 0.059 Uiso 1 1 calc R
H15B H 0.3565 0.5125 0.5523 0.059 Uiso 1 1 calc R
H15C H 0.4869 0.4976 0.6137 0.059 Uiso 1 1 calc R
C16 C 0.2361(3) 0.4115(3) 0.7855(3) 0.0153(8) Uani 1 1 d .
C17 C 0.1091(3) 0.3263(3) 0.7622(3) 0.0238(9) Uani 1 1 d .
H17A H 0.0514 0.3718 0.7615 0.029 Uiso 1 1 calc R
H17B H 0.1188 0.3007 0.8273 0.029 Uiso 1 1 calc R
C18 C 0.0482(4) 0.2100(3) 0.6454(4) 0.0341(11) Uani 1 1 d .
H18A H -0.0350 0.1569 0.6347 0.051 Uiso 1 1 calc R
H18B H 0.1041 0.1635 0.6460 0.051 Uiso 1 1 calc R
H18C H 0.0361 0.2344 0.5802 0.051 Uiso 1 1 calc R
N10 N 0.2308(6) -0.1652(5) 0.2614(5) 0.093(2) Uani 1 1 d .
C19 C 0.2673(6) -0.0815(6) 0.2450(5) 0.0629(17) Uani 1 1 d .
C20 C 0.3187(6) 0.0265(5) 0.2251(5) 0.0712(17) Uani 1 1 d .
H20A H 0.3487 0.1032 0.2970 0.107 Uiso 1 1 calc R
H20B H 0.2517 0.0270 0.1596 0.107 Uiso 1 1 calc R
H20C H 0.3905 0.0221 0.2054 0.107 Uiso 1 1 calc R
N11 N 0.4753(4) 0.2413(4) 0.5336(5) 0.0702(14) Uani 1 1 d .
C21 C 0.4741(5) 0.2339(5) 0.6169(5) 0.0491(13) Uani 1 1 d .
C22 C 0.4741(6) 0.2270(5) 0.7249(5) 0.078(2) Uani 1 1 d .
H22A H 0.5618 0.2488 0.7806 0.116 Uiso 1 1 calc R
H22B H 0.4205 0.1418 0.7060 0.116 Uiso 1 1 calc R
H22C H 0.4398 0.2856 0.7608 0.116 Uiso 1 1 calc R
N12 N 0.3358(6) -0.1034(5) 0.6517(5) 0.116(2) Uani 1 1 d .
C23 C 0.2857(6) -0.1908(5) 0.5669(5) 0.0586(15) Uani 1 1 d .
C24 C 0.2235(4) -0.3029(4) 0.4566(4) 0.0494(13) Uani 1 1 d .
H24A H 0.1466 -0.3588 0.4536 0.074 Uiso 1 1 calc R
H24B H 0.2824 -0.3452 0.4512 0.074 Uiso 1 1 calc R
H24C H 0.1993 -0.2805 0.3903 0.074 Uiso 1 1 calc R

loop_
_atom_site_aniso_label
_atom_site_aniso_U_11
_atom_site_aniso_U_22
_atom_site_aniso_U_33
_atom_site_aniso_U_23
_atom_site_aniso_U_13
_atom_site_aniso_U_12
Cu1 0.0114(2) 0.0169(2) 0.0146(2) 0.0095(2) 0.00331(19) 0.00240(19)
Cu2 0.0162(2) 0.0123(2) 0.0128(2) 0.00245(19) 0.00823(19) 0.00392(19)
Cu3 0.0149(2) 0.0167(2) 0.0093(2) 0.0045(2) 0.00190(18) 0.00826(19)
N1 0.0154(16) 0.0089(15) 0.0127(15) -0.0020(13) 0.0074(13) 0.0008(13)
N2 0.0185(17) 0.0132(16) 0.0176(16) 0.0037(14) 0.0130(14) 0.0044(13)
N3 0.0131(15) 0.0078(15) 0.0130(15) 0.0015(13) 0.0037(13) -0.0015(12)
N4 0.0157(16) 0.0156(16) 0.0089(15) 0.0029(13) 0.0010(13) 0.0093(13)
N5 0.0156(16) 0.0205(17) 0.0086(15) 0.0027(13) 0.0013(13) 0.0091(13)
N6 0.0151(16) 0.0116(15) 0.0108(15) 0.0019(13) 0.0027(13) 0.0045(13)
N7 0.0133(15) 0.0160(16) 0.0157(16) 0.0120(14) 0.0035(13) 0.0022(13)
N8 0.0082(15) 0.0227(17) 0.0155(16) 0.0111(14) 0.0012(13) 0.0002(13)
N9 0.0128(15) 0.0183(16) 0.0104(15) 0.0066(13) 0.0027(13) 0.0062(13)
C1 0.0157(19) 0.0131(19) 0.0097(18) 0.0032(16) 0.0040(15) 0.0029(15)
C2 0.024(2) 0.015(2) 0.026(2) 0.0040(18) 0.0140(18) 0.0040(17)
C3 0.072(4) 0.027(2) 0.058(3) 0.025(2) 0.043(3) 0.031(2)
C4 0.0148(19) 0.016(2) 0.0115(18) 0.0069(16) 0.0045(15) 0.0041(16)
C5 0.021(2) 0.018(2) 0.0155(19) 0.0049(17) 0.0111(17) 0.0033(16)
C6 0.032(3) 0.037(3) 0.042(3) 0.012(2) 0.023(2) 0.017(2)
C7 0.0138(18) 0.0136(19) 0.0145(18) 0.0052(16) 0.0061(15) 0.0047(15)
C8 0.019(2) 0.019(2) 0.017(2) 0.0010(17) 0.0023(17) 0.0095(17)
C9 0.043(3) 0.021(2) 0.026(2) 0.0086(19) 0.007(2) 0.019(2)
C10 0.0162(19) 0.0139(19) 0.0121(18) 0.0053(16) 0.0057(16) 0.0070(16)
C11 0.028(2) 0.025(2) 0.0138(19) 0.0038(18) 0.0011(17) 0.0163(18)
C12 0.050(3) 0.057(3) 0.019(2) 0.018(2) 0.001(2) 0.021(3)
C13 0.0119(18) 0.0166(19) 0.0125(18) 0.0069(16) 0.0019(15) 0.0059(15)
C14 0.021(2) 0.022(2) 0.0159(19) 0.0144(17) 0.0053(17) 0.0058(17)
C15 0.051(3) 0.038(3) 0.029(2) 0.015(2) 0.025(2) 0.008(2)
C16 0.0134(18) 0.0143(19) 0.0148(19) 0.0059(16) 0.0028(15) 0.0047(15)
C17 0.0133(19) 0.034(2) 0.022(2) 0.0151(19) 0.0040(17) 0.0051(17)
C18 0.024(2) 0.022(2) 0.040(3) 0.009(2) 0.006(2) -0.0004(19)
N10 0.163(6) 0.080(4) 0.084(4) 0.044(3) 0.078(4) 0.075(4)
C19 0.103(5) 0.071(4) 0.046(3) 0.029(3) 0.045(4) 0.061(4)
C20 0.088(5) 0.082(4) 0.065(4) 0.039(4) 0.040(4) 0.047(4)
N11 0.056(3) 0.096(4) 0.091(4) 0.067(3) 0.034(3) 0.042(3)
C21 0.044(3) 0.053(3) 0.073(4) 0.043(3) 0.030(3) 0.027(3)
C22 0.120(6) 0.075(4) 0.081(5) 0.046(4) 0.073(4) 0.051(4)
N12 0.123(6) 0.092(4) 0.086(5) -0.003(4) 0.055(4) 0.013(4)
C23 0.059(4) 0.071(4) 0.057(4) 0.030(3) 0.035(3) 0.027(3)
C24 0.039(3) 0.050(3) 0.053(3) 0.022(3) 0.015(3) 0.014(2)

loop_
_atom_type_symbol
_atom_type_description
_atom_type_scat_dispersion_real
_atom_type_scat_dispersion_imag
_atom_type_scat_source
C C 0.0033 0.0016 'International Tables Vol C Tables 4.2.6.8 and 6.1.1.4'
H H 0.0000 0.0000 'International Tables Vol C Tables 4.2.6.8 and 6.1.1.4'
N N 0.0061 0.0033 'International Tables Vol C Tables 4.2.6.8 and 6.1.1.4'
Cu Cu 0.3201 1.2651 'International Tables Vol C Tables 4.2.6.8 and 6.1.1.4'

loop_
_geom_angle_atom_site_label_1
_geom_angle_atom_site_label_2
_geom_angle_atom_site_label_3
_geom_angle
_geom_angle_site_symmetry_1
_geom_angle_site_symmetry_3
N7 Cu1 N8 117.76(11) 2_666 1_554
N7 Cu1 N3 120.48(12) 2_666 .
N8 Cu1 N3 121.55(12) 1_554 .
N2 Cu2 N6 124.95(12) 2 .
N2 Cu2 N1 115.61(11) 2 .
N6 Cu2 N1 119.32(11) . .
N4 Cu3 N9 128.18(11) . .
N4 Cu3 N5 116.69(11) . 2_566
N9 Cu3 N5 115.04(12) . 2_566
C1 N1 N2 105.9(3) . .
C1 N1 Cu2 133.0(2) . .
N2 N1 Cu2 121.04(19) . .
C4 N2 N1 106.2(3) . .
C4 N2 Cu2 130.4(2) . 2
N1 N2 Cu2 122.9(2) . 2
C1 N3 C4 104.4(3) . .
C1 N3 Cu1 130.6(2) . .
C4 N3 Cu1 125.0(2) . .
C7 N4 N5 106.2(3) . .
C7 N4 Cu3 132.1(2) . .
N5 N4 Cu3 121.7(2) . .
C10 N5 N4 105.7(3) . .
C10 N5 Cu3 132.7(2) . 2_566
N4 N5 Cu3 120.9(2) . 2_566
C10 N6 C7 103.4(3) . .
C10 N6 Cu2 128.8(2) . .
C7 N6 Cu2 127.1(2) . .
C13 N7 N8 105.7(3) . .
C13 N7 Cu1 132.3(2) . 2_666
N8 N7 Cu1 121.5(2) . 2_666
C16 N8 N7 107.0(3) . .
C16 N8 Cu1 132.1(2) . 1_556
N7 N8 Cu1 120.7(2) . 1_556
C13 N9 C16 104.0(3) . .
C13 N9 Cu3 128.0(2) . .
C16 N9 Cu3 126.8(2) . .
N1 C1 N3 111.6(3) . .
N1 C1 C2 124.2(3) . .
N3 C1 C2 124.2(3) . .
C1 C2 C3 113.1(3) . .
N2 C4 N3 111.9(3) . .
N2 C4 C5 124.6(3) . .
N3 C4 C5 123.5(3) . .
C4 C5 C6 112.3(3) . .
N4 C7 N6 112.4(3) . .
N4 C7 C8 124.2(3) . .
N6 C7 C8 123.4(3) . .
C7 C8 C9 113.2(3) . .
N5 C10 N6 112.3(3) . .
N5 C10 C11 124.1(3) . .
N6 C10 C11 123.5(3) . .
C10 C11 C12 112.8(3) . .
N7 C13 N9 112.1(3) . .
N7 C13 C14 124.2(3) . .
N9 C13 C14 123.8(3) . .
C13 C14 C15 114.0(3) . .
N8 C16 N9 111.2(3) . .
N8 C16 C17 124.4(3) . .
N9 C16 C17 124.4(3) . .
C16 C17 C18 112.9(3) . .
N10 C19 C20 178.0(7) . .
N11 C21 C22 178.9(7) . .
N12 C23 C24 178.6(7) . .

loop_
_geom_bond_atom_site_label_1
_geom_bond_atom_site_label_2
_geom_bond_distance
_geom_bond_site_symmetry_2
Cu1 N7 1.952(3) 2_666
Cu1 N8 1.961(3) 1_554
Cu1 N3 1.961(3) .
Cu2 N2 1.950(3) 2
Cu2 N6 1.960(3) .
Cu2 N1 1.961(3) .
Cu3 N4 1.946(3) .
Cu3 N9 1.953(3) .
Cu3 N5 1.977(3) 2_566
N1 C1 1.343(4) .
N1 N2 1.390(4) .
N2 C4 1.332(4) .
N2 Cu2 1.950(3) 2
N3 C1 1.345(4) .
N3 C4 1.350(4) .
N4 C7 1.320(4) .
N4 N5 1.393(4) .
N5 C10 1.333(4) .
N5 Cu3 1.977(3) 2_566
N6 C10 1.347(4) .
N6 C7 1.355(4) .
N7 C13 1.336(4) .
N7 N8 1.387(4) .
N7 Cu1 1.952(3) 2_666
N8 C16 1.329(4) .
N8 Cu1 1.961(3) 1_556
N9 C13 1.350(4) .
N9 C16 1.363(4) .
C1 C2 1.485(4) .
C2 C3 1.518(5) .
C4 C5 1.489(5) .
C5 C6 1.524(5) .
C7 C8 1.483(5) .
C8 C9 1.525(4) .
C10 C11 1.491(5) .
C11 C12 1.513(5) .
C13 C14 1.473(5) .
C14 C15 1.517(5) .
C16 C17 1.482(5) .
C17 C18 1.520(5) .
N10 C19 1.126(7) .
C19 C20 1.456(7) .
N11 C21 1.137(6) .
C21 C22 1.456(7) .
N12 C23 1.119(6) .
C23 C24 1.445(6) .
